data_1554561
loop_
_publ_author_name
'Han, Shuaijun'
'Gao, Xianying'
'Wu, Qingsong'
'Li, Jingya'
'Zou, Dapeng'
'Wu, Yusheng'
'Wu, Yangjie'

_publ_section_title
;
 Nickel-promoted C(2)--H amidation of quinoline N-oxides with
 N-fluorobenzenesulfonimide
;
_journal_issue 6
_journal_name_full 'Organic Chemistry Frontiers'
_journal_page_first 830
_journal_paper_doi 10.1039/C8QO01281D
_journal_volume 6
_journal_year 2019
_chemical_formula_moiety '2(C15 H12 N2 O2 S), C Cl2'
_chemical_formula_sum 'C31 H26 Cl2 N4 O4 S2'
_chemical_formula_weight 653.58
_space_group_crystal_system monoclinic
_space_group_IT_number 14
_space_group_name_Hall '-P 2ybc'
_space_group_name_H-M_alt 'P 1 21/c 1'
_atom_sites_solution_hydrogens mixed
_atom_sites_solution_primary direct
_audit_creation_date 2018-03-23
_audit_creation_method
;
Olex2 1.2
(compiled 2017.08.10 svn.r3458 for OlexSys, GUI svn.r5381)
;
_audit_update_record
;
2018-10-17 deposited with the CCDC.
2019-02-02 downloaded from the CCDC.
;
_cell_angle_alpha 90
_cell_angle_beta 95.373(4)
_cell_angle_gamma 90
_cell_formula_units_Z 2
_cell_length_a 8.2400(4)
_cell_length_b 10.3859(4)
_cell_length_c 17.7438(8)
_cell_measurement_reflns_used 2119
_cell_measurement_temperature 293(2)
_cell_measurement_theta_max 70.5590
_cell_measurement_theta_min 4.2950
_cell_volume 1511.84(12)
_computing_cell_refinement
;
CrysAlisPro, Agilent Technologies,
Version 1.171.37.35 (release 13-08-2014 CrysAlis171 .NET)
(compiled Aug 13 2014,18:06:01)
;
_computing_data_collection
;
CrysAlisPro, Agilent Technologies,
Version 1.171.37.35 (release 13-08-2014 CrysAlis171 .NET)
(compiled Aug 13 2014,18:06:01)
;
_computing_data_reduction
;
CrysAlisPro, Agilent Technologies,
Version 1.171.37.35 (release 13-08-2014 CrysAlis171 .NET)
(compiled Aug 13 2014,18:06:01)
;
_computing_molecular_graphics 'Olex2 (Dolomanov et al., 2009)'
_computing_publication_material 'Olex2 (Dolomanov et al., 2009)'
_computing_structure_refinement 'ShelXL (Sheldrick, 2015)'
_computing_structure_solution 'ShelXS (Sheldrick, 2008)'
_diffrn_ambient_temperature 293(2)
_diffrn_detector 'CCD plate'
_diffrn_detector_area_resol_mean 16.2312
_diffrn_detector_type Eos
_diffrn_measured_fraction_theta_full 0.997
_diffrn_measured_fraction_theta_max 0.997
_diffrn_measurement_details
;
#__ type_ start__ end____ width___ exp.time_
  1 omega -101.00  -16.00   1.0000    1.0000
omega____ theta____ kappa____ phi______ frames
    -      -33.5000  -57.0000  -30.0000 85

#__ type_ start__ end____ width___ exp.time_
  2 omega  -81.00  -28.00   1.0000    1.0000
omega____ theta____ kappa____ phi______ frames
    -      -33.5000  -57.0000 -120.0000 53

#__ type_ start__ end____ width___ exp.time_
  3 omega  -19.00   55.00   1.0000    1.0000
omega____ theta____ kappa____ phi______ frames
    -       36.4734  -57.0000 -150.0000 74

#__ type_ start__ end____ width___ exp.time_
  4 omega    0.00   57.00   1.0000    1.0000
omega____ theta____ kappa____ phi______ frames
    -       36.4734   19.0000   30.0000 57

#__ type_ start__ end____ width___ exp.time_
  5 omega   60.00  105.00   1.0000    1.0000
omega____ theta____ kappa____ phi______ frames
    -       36.4734  178.0000  120.0000 45

#__ type_ start__ end____ width___ exp.time_
  6 omega   59.00   85.00   1.0000    1.0000
omega____ theta____ kappa____ phi______ frames
    -       36.4734    0.0000  -60.0000 26

#__ type_ start__ end____ width___ exp.time_
  7 omega  -35.00   47.00   1.0000    1.0000
omega____ theta____ kappa____ phi______ frames
    -       36.4734    0.0000  -60.0000 82

#__ type_ start__ end____ width___ exp.time_
  8 omega   77.00  109.00   1.0000    1.0000
omega____ theta____ kappa____ phi______ frames
    -       36.4734  178.0000   30.0000 32

#__ type_ start__ end____ width___ exp.time_
  9 omega   37.00   62.00   1.0000    3.0000
omega____ theta____ kappa____ phi______ frames
    -      108.0000  -30.0000  126.0000 25

#__ type_ start__ end____ width___ exp.time_
 10 omega   41.00   98.00   1.0000    3.0000
omega____ theta____ kappa____ phi______ frames
    -      108.0000  -45.0000  150.0000 57

#__ type_ start__ end____ width___ exp.time_
 11 omega   38.00   93.00   1.0000    3.0000
omega____ theta____ kappa____ phi______ frames
    -      108.0000  -45.0000  -90.0000 55

#__ type_ start__ end____ width___ exp.time_
 12 omega   56.00  100.00   1.0000    3.0000
omega____ theta____ kappa____ phi______ frames
    -      108.0000  -94.0000  -30.0000 44

#__ type_ start__ end____ width___ exp.time_
 13 omega  107.00  169.00   1.0000    3.0000
omega____ theta____ kappa____ phi______ frames
    -      108.0000  111.0000  150.0000 62

#__ type_ start__ end____ width___ exp.time_
 14 omega   38.00   92.00   1.0000    3.0000
omega____ theta____ kappa____ phi______ frames
    -      108.0000  -45.0000 -150.0000 54

#__ type_ start__ end____ width___ exp.time_
 15 omega   42.00  103.00   1.0000    3.0000
omega____ theta____ kappa____ phi______ frames
    -      108.0000  -94.0000 -120.0000 61

#__ type_ start__ end____ width___ exp.time_
 16 omega   64.00  178.00   1.0000    3.0000
omega____ theta____ kappa____ phi______ frames
    -      108.0000   15.0000  -30.0000 114
;
_diffrn_measurement_device 'four-circle diffractometer'
_diffrn_measurement_device_type 'Xcalibur, Eos, Gemini'
_diffrn_measurement_method '\w scans'
_diffrn_orient_matrix_UB_11 -0.0909197000
_diffrn_orient_matrix_UB_12 -0.0512890000
_diffrn_orient_matrix_UB_13 0.0658589000
_diffrn_orient_matrix_UB_21 -0.1499352000
_diffrn_orient_matrix_UB_22 -0.0296732000
_diffrn_orient_matrix_UB_23 -0.0557938000
_diffrn_orient_matrix_UB_31 0.0669991000
_diffrn_orient_matrix_UB_32 -0.1359788000
_diffrn_orient_matrix_UB_33 -0.0126668000
_diffrn_radiation_monochromator graphite
_diffrn_radiation_probe x-ray
_diffrn_radiation_type CuK\a
_diffrn_radiation_wavelength 1.54184
_diffrn_reflns_av_R_equivalents 0.0308
_diffrn_reflns_av_unetI/netI 0.0419
_diffrn_reflns_Laue_measured_fraction_full 0.997
_diffrn_reflns_Laue_measured_fraction_max 0.997
_diffrn_reflns_limit_h_max 9
_diffrn_reflns_limit_h_min -9
_diffrn_reflns_limit_k_max 7
_diffrn_reflns_limit_k_min -12
_diffrn_reflns_limit_l_max 18
_diffrn_reflns_limit_l_min -21
_diffrn_reflns_number 5575
_diffrn_reflns_point_group_measured_fraction_full 0.997
_diffrn_reflns_point_group_measured_fraction_max 0.997
_diffrn_reflns_theta_full 67.054
_diffrn_reflns_theta_max 67.054
_diffrn_reflns_theta_min 4.940
_diffrn_source 'Enhance (Cu) X-ray Source'
_exptl_absorpt_coefficient_mu 3.589
_exptl_absorpt_correction_T_max 1.00000
_exptl_absorpt_correction_T_min 0.68398
_exptl_absorpt_correction_type multi-scan
_exptl_absorpt_process_details
;
CrysAlisPro, Agilent Technologies,
Version 1.171.37.35 (release 13-08-2014 CrysAlis171 .NET)
(compiled Aug 13 2014,18:06:01)
Empirical absorption correction using spherical harmonics,
 implemented in SCALE3 ABSPACK scaling algorithm.
;
_exptl_crystal_colour colourless
_exptl_crystal_colour_primary colourless
_exptl_crystal_density_diffrn 1.436
_exptl_crystal_description prism
_exptl_crystal_F_000 676
_exptl_crystal_size_max 0.17
_exptl_crystal_size_mid 0.15
_exptl_crystal_size_min 0.13
_refine_diff_density_max 1.069
_refine_diff_density_min -0.890
_refine_diff_density_rms 0.072
_refine_ls_extinction_coef 0.0028(6)
_refine_ls_extinction_expression Fc^*^=kFc[1+0.001xFc^2^\l^3^/sin(2\q)]^-1/4^
_refine_ls_extinction_method 'SHELXL-2014/7 (Sheldrick 2014'
_refine_ls_goodness_of_fit_ref 1.049
_refine_ls_hydrogen_treatment mixed
_refine_ls_matrix_type full
_refine_ls_number_parameters 204
_refine_ls_number_reflns 2695
_refine_ls_number_restraints 8
_refine_ls_restrained_S_all 1.095
_refine_ls_R_factor_all 0.0771
_refine_ls_R_factor_gt 0.0642
_refine_ls_shift/su_max 0.000
_refine_ls_shift/su_mean 0.000
_refine_ls_structure_factor_coef Fsqd
_refine_ls_weighting_details 'w=1/[\s^2^(Fo^2^)+(0.1024P)^2^+1.4400P] where P=(Fo^2^+2Fc^2^)/3'
_refine_ls_weighting_scheme calc
_refine_ls_wR_factor_gt 0.1813
_refine_ls_wR_factor_ref 0.1981
_reflns_Friedel_coverage 0.000
_reflns_number_gt 2193
_reflns_number_total 2695
_reflns_threshold_expression 'I > 2\s(I)'
_cod_data_source_file c8qo01281d2.cif
_cod_data_source_block 201803187
_cod_original_cell_volume 1511.85(12)
_cod_database_code 1554561
_shelx_shelxl_version_number 2014/7
_chemical_oxdiff_formula C22H20N2O8P1
_shelx_space_group_comment
;
The symmetry employed for this shelxl refinement is uniquely defined
by the following loop, which should always be used as a source of
symmetry information in preference to the above space-group names.
They are only intended as comments.
;
_shelx_estimated_absorpt_t_max 0.653
_shelx_estimated_absorpt_t_min 0.581
_reflns_odcompleteness_completeness 99.72
_reflns_odcompleteness_iscentric 1
_reflns_odcompleteness_theta 66.97
_olex2_refinement_description
;
1. Fixed Uiso
 At 1.2 times of:
  All C(H) groups
2. Restrained distances
 N2-H2A
 0.87 with sigma of 0.02
 Cl1-C16
 1.98 with sigma of 0.02
3. Uiso/Uaniso restraints and constraints
Uanis(C16) \\sim Ueq: with sigma of 0.01 and sigma for terminal atoms of 0.02
4. Others
 Fixed Sof: C16(0.5)
5.a Aromatic/amide H refined with riding coordinates:
 C2(H2), C3(H3), C6(H6), C7(H7), C8(H8), C9(H9), C11(H11), C12(H12), C13(H13),
 C14(H14), C15(H15)
;
_olex2_submission_special_instructions 'No special instructions were received'

loop_
_space_group_symop_operation_xyz
'x, y, z'
'-x, y+1/2, -z+1/2'
'-x, -y, -z'
'x, -y-1/2, z-1/2'

loop_
_atom_site_label
_atom_site_type_symbol
_atom_site_fract_x
_atom_site_fract_y
_atom_site_fract_z
_atom_site_U_iso_or_equiv
_atom_site_adp_type
_atom_site_occupancy
_atom_site_site_symmetry_order
_atom_site_calc_flag
_atom_site_refinement_flags_posn
_atom_site_refinement_flags_adp
_atom_site_refinement_flags_occupancy
C1 C 0.0895(4) 0.2036(4) 0.42771(19) 0.0445(8) Uani 1 1 d . . .
C2 C 0.1662(5) 0.2816(4) 0.3740(2) 0.0526(9) Uani 1 1 d . . .
H2 H 0.1683 0.2531 0.3244 0.063 Uiso 1 1 calc R . .
C3 C 0.2344(5) 0.3943(4) 0.3948(2) 0.0567(10) Uani 1 1 d . . .
H3 H 0.2849 0.4420 0.3592 0.068 Uiso 1 1 calc R . .
C4 C 0.2322(4) 0.4440(4) 0.4694(2) 0.0499(9) Uani 1 1 d . . .
C5 C 0.1586(4) 0.3686(3) 0.52190(19) 0.0446(8) Uani 1 1 d . . .
C6 C 0.1512(5) 0.4113(4) 0.5964(2) 0.0538(9) Uani 1 1 d . . .
H6 H 0.1031 0.3605 0.6313 0.065 Uiso 1 1 calc R . .
C7 C 0.2160(5) 0.5289(4) 0.6171(2) 0.0609(10) Uani 1 1 d . . .
H7 H 0.2112 0.5581 0.6664 0.073 Uiso 1 1 calc R . .
C8 C 0.2891(6) 0.6055(4) 0.5653(2) 0.0653(11) Uani 1 1 d . . .
H8 H 0.3324 0.6852 0.5803 0.078 Uiso 1 1 calc R . .
C9 C 0.2974(5) 0.5640(4) 0.4929(2) 0.0629(11) Uani 1 1 d . . .
H9 H 0.3466 0.6156 0.4588 0.076 Uiso 1 1 calc R . .
C10 C -0.1887(4) 0.0797(3) 0.29378(19) 0.0434(8) Uani 1 1 d . . .
C11 C -0.1808(5) 0.1817(4) 0.2446(2) 0.0514(9) Uani 1 1 d . . .
H11 H -0.0803 0.2150 0.2345 0.062 Uiso 1 1 calc R . .
C12 C -0.3217(6) 0.2336(4) 0.2110(3) 0.0695(12) Uani 1 1 d . . .
H12 H -0.3168 0.3032 0.1783 0.083 Uiso 1 1 calc R . .
C13 C -0.4701(6) 0.1841(5) 0.2249(4) 0.0849(15) Uani 1 1 d . . .
H13 H -0.5655 0.2192 0.2012 0.102 Uiso 1 1 calc R . .
C14 C -0.4772(6) 0.0835(6) 0.2734(4) 0.0910(17) Uani 1 1 d . . .
H14 H -0.5782 0.0509 0.2831 0.109 Uiso 1 1 calc R . .
C15 C -0.3375(5) 0.0289(5) 0.3085(3) 0.0689(12) Uani 1 1 d . . .
H15 H -0.3433 -0.0405 0.3412 0.083 Uiso 1 1 calc R . .
N1 N 0.0164(4) 0.0895(3) 0.41871(16) 0.0511(8) Uani 1 1 d . . .
N2 N 0.0930(4) 0.2517(3) 0.49879(16) 0.0446(7) Uani 1 1 d D . .
H2A H 0.059(4) 0.204(3) 0.5328(18) 0.052(11) Uiso 1 1 d D . .
O1 O 0.1209(3) 0.0321(3) 0.29182(16) 0.0583(7) Uani 1 1 d . . .
O2 O -0.0425(4) -0.1167(3) 0.35992(16) 0.0655(8) Uani 1 1 d . . .
S1 S -0.00748(11) 0.01466(8) 0.34066(5) 0.0468(3) Uani 1 1 d . . .
C16 C 0.6221(13) 0.0151(12) 0.5181(7) 0.096(3) Uani 0.5 1 d D U P
Cl1 Cl 0.4854(2) 0.13453(16) 0.52018(12) 0.1130(6) Uani 1 1 d D . .

loop_
_atom_site_aniso_label
_atom_site_aniso_U_11
_atom_site_aniso_U_22
_atom_site_aniso_U_33
_atom_site_aniso_U_23
_atom_site_aniso_U_13
_atom_site_aniso_U_12
C1 0.0475(18) 0.0495(19) 0.0368(16) 0.0028(15) 0.0055(14) 0.0017(15)
C2 0.066(2) 0.057(2) 0.0360(17) 0.0022(16) 0.0114(16) -0.0007(18)
C3 0.069(2) 0.058(2) 0.0448(19) 0.0087(18) 0.0121(17) -0.0074(19)
C4 0.054(2) 0.049(2) 0.0476(19) 0.0036(16) 0.0057(16) 0.0010(16)
C5 0.0447(17) 0.0484(19) 0.0406(18) 0.0006(15) 0.0032(14) 0.0037(14)
C6 0.063(2) 0.058(2) 0.0410(19) -0.0014(17) 0.0082(16) -0.0045(18)
C7 0.072(3) 0.063(2) 0.047(2) -0.0082(19) 0.0022(18) 0.000(2)
C8 0.078(3) 0.054(2) 0.063(3) -0.009(2) 0.003(2) -0.012(2)
C9 0.075(3) 0.057(2) 0.058(2) 0.0040(19) 0.012(2) -0.013(2)
C10 0.0525(19) 0.0382(17) 0.0408(17) -0.0065(14) 0.0102(14) -0.0083(15)
C11 0.059(2) 0.0464(19) 0.049(2) -0.0019(16) 0.0058(16) -0.0102(16)
C12 0.079(3) 0.052(2) 0.073(3) 0.006(2) -0.014(2) -0.004(2)
C13 0.061(3) 0.079(3) 0.110(4) 0.004(3) -0.015(3) 0.001(2)
C14 0.048(2) 0.096(4) 0.129(5) 0.001(4) 0.010(3) -0.015(3)
C15 0.065(3) 0.069(3) 0.074(3) 0.012(2) 0.014(2) -0.016(2)
N1 0.0647(19) 0.0521(17) 0.0371(15) -0.0005(13) 0.0078(13) -0.0064(15)
N2 0.0518(16) 0.0483(17) 0.0348(14) 0.0030(12) 0.0094(12) -0.0023(13)
O1 0.0578(15) 0.0639(17) 0.0560(16) -0.0056(13) 0.0201(12) 0.0058(13)
O2 0.103(2) 0.0403(14) 0.0549(16) 0.0031(12) 0.0148(15) 0.0024(14)
S1 0.0595(6) 0.0417(5) 0.0407(5) -0.0003(3) 0.0125(4) 0.0017(4)
C16 0.072(5) 0.125(8) 0.088(6) 0.015(6) -0.009(5) 0.011(5)
Cl1 0.1279(14) 0.0820(10) 0.1318(14) 0.0050(9) 0.0258(11) -0.0118(9)

loop_
_atom_type_symbol
_atom_type_description
_atom_type_scat_dispersion_real
_atom_type_scat_dispersion_imag
_atom_type_scat_source
C C 0.0181 0.0091 'International Tables Vol C Tables 4.2.6.8 and 6.1.1.4'
H H 0.0000 0.0000 'International Tables Vol C Tables 4.2.6.8 and 6.1.1.4'
Cl Cl 0.3639 0.7018 'International Tables Vol C Tables 4.2.6.8 and 6.1.1.4'
N N 0.0311 0.0180 'International Tables Vol C Tables 4.2.6.8 and 6.1.1.4'
O O 0.0492 0.0322 'International Tables Vol C Tables 4.2.6.8 and 6.1.1.4'
S S 0.3331 0.5567 'International Tables Vol C Tables 4.2.6.8 and 6.1.1.4'

loop_
_geom_angle_atom_site_label_1
_geom_angle_atom_site_label_2
_geom_angle_atom_site_label_3
_geom_angle
_geom_angle_site_symmetry_3
N1 C1 C2 130.0(3) .
N1 C1 N2 114.2(3) .
N2 C1 C2 115.8(3) .
C1 C2 H2 119.7 .
C3 C2 C1 120.7(3) .
C3 C2 H2 119.7 .
C2 C3 H3 118.9 .
C2 C3 C4 122.2(4) .
C4 C3 H3 118.9 .
C5 C4 C3 117.4(3) .
C5 C4 C9 118.5(4) .
C9 C4 C3 124.1(4) .
C4 C5 C6 120.7(3) .
N2 C5 C4 118.6(3) .
N2 C5 C6 120.7(3) .
C5 C6 H6 120.5 .
C7 C6 C5 119.1(4) .
C7 C6 H6 120.5 .
C6 C7 H7 119.6 .
C6 C7 C8 120.9(4) .
C8 C7 H7 119.6 .
C7 C8 H8 119.8 .
C9 C8 C7 120.3(4) .
C9 C8 H8 119.8 .
C4 C9 H9 119.7 .
C8 C9 C4 120.6(4) .
C8 C9 H9 119.7 .
C11 C10 C15 120.5(4) .
C11 C10 S1 120.1(3) .
C15 C10 S1 119.3(3) .
C10 C11 H11 120.3 .
C12 C11 C10 119.4(4) .
C12 C11 H11 120.3 .
C11 C12 H12 119.7 .
C11 C12 C13 120.7(4) .
C13 C12 H12 119.7 .
C12 C13 H13 120.2 .
C14 C13 C12 119.6(5) .
C14 C13 H13 120.2 .
C13 C14 H14 119.4 .
C13 C14 C15 121.3(4) .
C15 C14 H14 119.4 .
C10 C15 H15 120.8 .
C14 C15 C10 118.4(4) .
C14 C15 H15 120.8 .
C1 N1 S1 124.0(3) .
C1 N2 C5 125.2(3) .
C1 N2 H2A 118(3) .
C5 N2 H2A 117(3) .
N1 S1 C10 104.68(17) .
O1 S1 C10 107.66(17) .
O1 S1 N1 115.23(17) .
O1 S1 O2 115.86(17) .
O2 S1 C10 107.02(18) .
O2 S1 N1 105.57(17) .
Cl1 C16 Cl1 108.9(6) 3_656
C16 Cl1 C16 71.1(6) 3_656

loop_
_geom_bond_atom_site_label_1
_geom_bond_atom_site_label_2
_geom_bond_distance
_geom_bond_site_symmetry_2
C1 C2 1.441(5) .
C1 N1 1.331(5) .
C1 N2 1.354(4) .
C2 H2 0.9300 .
C2 C3 1.335(6) .
C3 H3 0.9300 .
C3 C4 1.423(6) .
C4 C5 1.399(5) .
C4 C9 1.405(6) .
C5 C6 1.401(5) .
C5 N2 1.376(5) .
C6 H6 0.9300 .
C6 C7 1.370(6) .
C7 H7 0.9300 .
C7 C8 1.394(6) .
C8 H8 0.9300 .
C8 C9 1.363(6) .
C9 H9 0.9300 .
C10 C11 1.378(5) .
C10 C15 1.382(5) .
C10 S1 1.773(4) .
C11 H11 0.9300 .
C11 C12 1.366(6) .
C12 H12 0.9300 .
C12 C13 1.370(7) .
C13 H13 0.9300 .
C13 C14 1.358(8) .
C14 H14 0.9300 .
C14 C15 1.378(7) .
C15 H15 0.9300 .
N1 S1 1.584(3) .
N2 H2A 0.851(19) .
O1 S1 1.440(3) .
O2 S1 1.442(3) .
C16 Cl1 1.678(11) .
C16 Cl1 1.884(13) 3_656
Cl1 C16 1.884(13) 3_656

loop_
_geom_torsion_atom_site_label_1
_geom_torsion_atom_site_label_2
_geom_torsion_atom_site_label_3
_geom_torsion_atom_site_label_4
_geom_torsion
_geom_torsion_site_symmetry_1
_geom_torsion_site_symmetry_4
C1 C2 C3 C4 -1.2(6) . .
C1 N1 S1 C10 -84.8(3) . .
C1 N1 S1 O1 33.3(4) . .
C1 N1 S1 O2 162.4(3) . .
C2 C1 N1 S1 -2.5(6) . .
C2 C1 N2 C5 2.1(5) . .
C2 C3 C4 C5 1.5(6) . .
C2 C3 C4 C9 -177.7(4) . .
C3 C4 C5 C6 -179.8(4) . .
C3 C4 C5 N2 0.0(5) . .
C3 C4 C9 C8 179.3(4) . .
C4 C5 C6 C7 0.6(6) . .
C4 C5 N2 C1 -1.9(5) . .
C5 C4 C9 C8 0.1(6) . .
C5 C6 C7 C8 -0.3(6) . .
C6 C5 N2 C1 177.9(3) . .
C6 C7 C8 C9 -0.1(7) . .
C7 C8 C9 C4 0.2(7) . .
C9 C4 C5 C6 -0.5(6) . .
C9 C4 C5 N2 179.3(3) . .
C10 C11 C12 C13 -0.8(7) . .
C11 C10 C15 C14 -0.6(7) . .
C11 C10 S1 N1 92.7(3) . .
C11 C10 S1 O1 -30.4(3) . .
C11 C10 S1 O2 -155.6(3) . .
C11 C12 C13 C14 0.8(8) . .
C12 C13 C14 C15 -0.7(9) . .
C13 C14 C15 C10 0.6(9) . .
C15 C10 C11 C12 0.7(6) . .
C15 C10 S1 N1 -85.8(3) . .
C15 C10 S1 O1 151.1(3) . .
C15 C10 S1 O2 25.9(4) . .
N1 C1 C2 C3 -179.6(4) . .
N1 C1 N2 C5 -178.7(3) . .
N2 C1 C2 C3 -0.5(5) . .
N2 C1 N1 S1 178.4(3) . .
N2 C5 C6 C7 -179.2(4) . .
S1 C10 C11 C12 -177.8(3) . .
S1 C10 C15 C14 177.9(4) . .
Cl1 C16 Cl1 C16 0.002(1) 3_656 3_656
